data_2205859
loop_
_publ_author_name
'Mao-Lin Hu'
'Nan-Wen Zhu'

_publ_section_title
;<i>catena</i>-Poly[[[aqua(1,10-phenanthroline)manganese(II)]-\m-<i>endo</i>-norbornene-<i>cis</i>-5,6-dicarboxylato]
 monohydrate]
;
_journal_issue 6
_journal_name_full 'Acta Crystallographica Section E'
_journal_page_first m1105
_journal_page_last m1107
_journal_paper_doi 10.1107/S1600536805014017
_journal_volume 61
_journal_year 2005
_chemical_formula_iupac '[Mn (C9 H8 O4) (C12 H8 N2) (H2 O)] , H2 O'
_chemical_formula_moiety 'C21 H18 Mn N2 O5 , H2 O'
_chemical_formula_sum 'C21 H20 Mn N2 O6'
_chemical_formula_weight 451.33
_chemical_name_systematic
;
catena-Poly[[[aqua(1,10-phenanthroline)manganese(II)]-\m-endo-norbornene-
cis-5,6-dicarboxylato] monohydrate]
;
_space_group_IT_number 14
_symmetry_cell_setting monoclinic
_symmetry_space_group_name_Hall '-P 2ybc'
_symmetry_space_group_name_H-M 'P 1 21/c 1'
_atom_sites_solution_hydrogens geom
_atom_sites_solution_primary direct
_atom_sites_solution_secondary difmap
_audit_creation_method SHELXL97
_cell_angle_alpha 90.00
_cell_angle_beta 103.605(4)
_cell_angle_gamma 90.00
_cell_formula_units_Z 4
_cell_length_a 10.941(3)
_cell_length_b 9.135(2)
_cell_length_c 20.013(4)
_cell_measurement_reflns_used 4067
_cell_measurement_temperature 298(2)
_cell_measurement_theta_max 24.94
_cell_measurement_theta_min 2.45
_cell_volume 1944.1(8)
_computing_cell_refinement 'SAINT (Bruker, 2002)'
_computing_data_collection 'SMART (Bruker, 2002)'
_computing_data_reduction SAINT
_computing_molecular_graphics 'SHELXTL (Bruker, 2002)'
_computing_publication_material SHELXL97
_computing_structure_refinement 'SHELXL97 (Sheldrick, 1997)'
_computing_structure_solution 'SHELXS97 (Sheldrick, 1997)'
_diffrn_ambient_temperature 298(2)
_diffrn_measured_fraction_theta_full 0.991
_diffrn_measured_fraction_theta_max 0.991
_diffrn_measurement_device_type 'Bruker APEX CCD area-detector'
_diffrn_measurement_method '\f and \w'
_diffrn_radiation_monochromator graphite
_diffrn_radiation_source 'fine-focus sealed tube'
_diffrn_radiation_type MoK\a
_diffrn_radiation_wavelength 0.71073
_diffrn_reflns_av_R_equivalents 0.0200
_diffrn_reflns_av_sigmaI/netI 0.0250
_diffrn_reflns_limit_h_max 9
_diffrn_reflns_limit_h_min -13
_diffrn_reflns_limit_k_max 10
_diffrn_reflns_limit_k_min -9
_diffrn_reflns_limit_l_max 23
_diffrn_reflns_limit_l_min -24
_diffrn_reflns_number 9928
_diffrn_reflns_theta_full 25.30
_diffrn_reflns_theta_max 25.30
_diffrn_reflns_theta_min 1.92
_diffrn_standards_decay_% 0
_diffrn_standards_interval_time 0
_diffrn_standards_number 0
_exptl_absorpt_coefficient_mu 0.722
_exptl_absorpt_correction_T_max 0.863
_exptl_absorpt_correction_T_min 0.829
_exptl_absorpt_correction_type multi-scan
_exptl_absorpt_process_details '(SADABS; Bruker, 2002)'
_exptl_crystal_colour pink
_exptl_crystal_density_diffrn 1.542
_exptl_crystal_density_method 'not measured'
_exptl_crystal_description block
_exptl_crystal_F_000 932
_exptl_crystal_size_max 0.27
_exptl_crystal_size_mid 0.23
_exptl_crystal_size_min 0.21
_refine_diff_density_max 0.316
_refine_diff_density_min -0.253
_refine_ls_extinction_method none
_refine_ls_goodness_of_fit_ref 1.066
_refine_ls_hydrogen_treatment constr
_refine_ls_matrix_type full
_refine_ls_number_parameters 271
_refine_ls_number_reflns 3501
_refine_ls_number_restraints 0
_refine_ls_restrained_S_all 1.066
_refine_ls_R_factor_all 0.0481
_refine_ls_R_factor_gt 0.0403
_refine_ls_shift/su_max 0.000
_refine_ls_shift/su_mean 0.000
_refine_ls_structure_factor_coef Fsqd
_refine_ls_weighting_details 'calc w = 1/[\s^2^(Fo^2^)+(0.0491P)^2^+0.9627P] where P = (Fo^2^+2Fc^2^)/3'
_refine_ls_weighting_scheme calc
_refine_ls_wR_factor_gt 0.0947
_refine_ls_wR_factor_ref 0.0992
_reflns_number_gt 3002
_reflns_number_total 3501
_reflns_threshold_expression I>2\s(I)
_cod_data_source_file bh6004.cif
_cod_data_source_block I
_cod_depositor_comments
;
The following automatic conversions were performed:
'_symmetry_cell_setting' value 'Monoclinic' changed to 'monoclinic'
according to '/home/saulius/struct/CIF-dictionaries/cif_core.dic'
dictionary named 'cif_core.dic' version 2.4.1 from 2010-06-29.

Automatic conversion script
Id: cif_fix_enum 1527 2010-12-29 10:47:43Z saulius 

The following automatic conversions were performed:

'_symmetry_cell_setting' value 'Monoclinic' changed to 'monoclinic'
according to /home/saulius/struct/CIF-dictionaries/cif_core.dic
dictionary named 'cif_core.dic' version 2.4.1 from 2010-06-29.

Automatic conversion script
Id: cif_fix_values 1715 2011-07-08 13:25:40Z adriana 
;
_cod_original_sg_symbol_H-M 'P 21/c'
_cod_database_code 2205859
_cod_database_fobs_code 2205859

loop_
_symmetry_equiv_pos_as_xyz
'x, y, z'
'-x, y+1/2, -z+1/2'
'-x, -y, -z'
'x, -y-1/2, z-1/2'

loop_
_atom_site_label
_atom_site_fract_x
_atom_site_fract_y
_atom_site_fract_z
_atom_site_U_iso_or_equiv
_atom_site_adp_type
_atom_site_calc_flag
_atom_site_refinement_flags
_atom_site_occupancy
_atom_site_type_symbol
Mn1 0.54328(3) 0.25324(4) 0.173606(17) 0.03121(13) Uani d . 1 Mn
O1 0.67961(15) 0.41325(17) 0.21165(8) 0.0351(4) Uani d . 1 O
O2 0.79614(16) 0.32338(18) 0.30950(9) 0.0427(4) Uani d . 1 O
O3 0.60661(16) 0.83219(17) 0.27767(8) 0.0368(4) Uani d . 1 O
O4 0.63046(15) 0.61386(16) 0.32313(8) 0.0361(4) Uani d . 1 O
O5 0.65970(19) 0.10364(19) 0.24268(9) 0.0565(5) Uani d . 1 O
H5A 0.7103 0.1486 0.2723 0.068 Uiso d R 1 H
H5B 0.6354 0.0255 0.2551 0.068 Uiso d R 1 H
O6 0.9932(5) 0.1852(5) 0.4001(3) 0.236(3) Uani d . 1 O
H6A 0.9576 0.2213 0.3631 0.283 Uiso d R 1 H
H6B 0.9565 0.1962 0.4310 0.283 Uiso d R 1 H
N1 0.42814(18) 0.3548(2) 0.07296(9) 0.0336(4) Uani d . 1 N
N2 0.60989(18) 0.1488(2) 0.08592(9) 0.0326(4) Uani d . 1 N
C1 0.9014(3) 0.7807(3) 0.33231(16) 0.0486(7) Uani d . 1 C
H1 0.8990 0.8878 0.3344 0.058 Uiso calc R 1 H
C2 0.9013(3) 0.7027(3) 0.39818(15) 0.0520(7) Uani d . 1 C
H2 0.8748 0.7410 0.4355 0.062 Uiso calc R 1 H
C3 0.9453(2) 0.5704(3) 0.39358(14) 0.0482(7) Uani d . 1 C
H3 0.9544 0.4978 0.4269 0.058 Uiso calc R 1 H
C4 0.9785(2) 0.5565(3) 0.32502(13) 0.0426(6) Uani d . 1 C
H4 1.0399 0.4802 0.3219 0.051 Uiso calc R 1 H
C5 0.8544(2) 0.5534(2) 0.26790(12) 0.0338(5) Uani d . 1 C
H5 0.8801 0.5547 0.2242 0.041 Uiso calc R 1 H
C6 0.7968(2) 0.7077(2) 0.27458(12) 0.0347(5) Uani d . 1 C
H6 0.7913 0.7613 0.2315 0.042 Uiso calc R 1 H
C7 1.0201(3) 0.7149(3) 0.31557(17) 0.0540(7) Uani d . 1 C
H7A 1.0969 0.7423 0.3484 0.065 Uiso calc R 1 H
H7B 1.0270 0.7357 0.2691 0.065 Uiso calc R 1 H
C8 0.7699(2) 0.4200(2) 0.26468(11) 0.0311(5) Uani d . 1 C
C9 0.6701(2) 0.7148(2) 0.29258(11) 0.0288(5) Uani d . 1 C
C10 0.3362(2) 0.4516(3) 0.06601(13) 0.0414(6) Uani d . 1 C
H10 0.3148 0.4857 0.1055 0.050 Uiso calc R 1 H
C11 0.2696(3) 0.5054(3) 0.00287(14) 0.0467(6) Uani d . 1 C
H11 0.2044 0.5719 0.0006 0.056 Uiso calc R 1 H
C12 0.3014(3) 0.4594(3) -0.05549(13) 0.0465(7) Uani d . 1 C
H12 0.2591 0.4957 -0.0981 0.056 Uiso calc R 1 H
C13 0.3983(2) 0.3567(3) -0.05095(12) 0.0391(6) Uani d . 1 C
C14 0.4386(3) 0.3027(3) -0.10956(13) 0.0492(7) Uani d . 1 C
H14 0.4007 0.3384 -0.1530 0.059 Uiso calc R 1 H
C15 0.5299(3) 0.2018(3) -0.10306(13) 0.0473(7) Uani d . 1 C
H15 0.5539 0.1684 -0.1420 0.057 Uiso calc R 1 H
C16 0.5906(2) 0.1450(3) -0.03712(12) 0.0383(6) Uani d . 1 C
C17 0.6855(2) 0.0385(3) -0.02794(14) 0.0457(6) Uani d . 1 C
H17 0.7119 0.0019 -0.0656 0.055 Uiso calc R 1 H
C18 0.7384(2) -0.0108(3) 0.03668(14) 0.0460(6) Uani d . 1 C
H18 0.8009 -0.0820 0.0437 0.055 Uiso calc R 1 H
C19 0.6976(2) 0.0470(3) 0.09217(13) 0.0409(6) Uani d . 1 C
H19 0.7341 0.0119 0.1359 0.049 Uiso calc R 1 H
C20 0.5559(2) 0.1972(2) 0.02186(11) 0.0324(5) Uani d . 1 C
C21 0.4581(2) 0.3058(2) 0.01486(11) 0.0325(5) Uani d . 1 C

loop_
_atom_site_aniso_label
_atom_site_aniso_U_11
_atom_site_aniso_U_22
_atom_site_aniso_U_33
_atom_site_aniso_U_12
_atom_site_aniso_U_13
_atom_site_aniso_U_23
Mn1 0.0330(2) 0.0325(2) 0.0270(2) -0.00107(15) 0.00467(15) 0.00219(14)
O1 0.0355(9) 0.0314(8) 0.0341(9) -0.0038(7) -0.0005(7) 0.0018(7)
O2 0.0453(10) 0.0347(9) 0.0415(10) -0.0032(8) -0.0030(8) 0.0073(8)
O3 0.0431(10) 0.0274(8) 0.0411(9) 0.0065(7) 0.0122(7) 0.0063(7)
O4 0.0385(9) 0.0304(8) 0.0417(9) 0.0027(7) 0.0138(7) 0.0070(7)
O5 0.0679(13) 0.0348(10) 0.0528(11) -0.0137(9) -0.0134(10) 0.0148(8)
O6 0.237(6) 0.155(4) 0.233(5) 0.068(4) -0.113(5) 0.021(4)
N1 0.0356(11) 0.0339(10) 0.0314(10) -0.0014(9) 0.0083(8) 0.0032(8)
N2 0.0309(10) 0.0330(10) 0.0321(10) -0.0043(8) 0.0038(8) -0.0012(8)
C1 0.0391(15) 0.0310(13) 0.0708(19) -0.0047(11) 0.0034(13) -0.0074(12)
C2 0.0433(16) 0.0600(17) 0.0455(16) -0.0031(13) -0.0040(12) -0.0130(14)
C3 0.0357(14) 0.0533(17) 0.0481(16) -0.0010(12) -0.0051(12) 0.0004(13)
C4 0.0270(12) 0.0393(14) 0.0585(16) -0.0004(10) 0.0043(11) -0.0032(12)
C5 0.0305(12) 0.0343(12) 0.0375(13) -0.0002(10) 0.0101(10) 0.0010(10)
C6 0.0363(13) 0.0294(12) 0.0377(13) -0.0027(10) 0.0072(10) 0.0048(10)
C7 0.0339(15) 0.0512(16) 0.074(2) -0.0115(12) 0.0065(13) 0.0001(15)
C8 0.0332(12) 0.0291(12) 0.0318(12) 0.0034(10) 0.0091(10) -0.0012(10)
C9 0.0349(12) 0.0267(11) 0.0234(11) 0.0001(9) 0.0041(9) -0.0002(9)
C10 0.0438(15) 0.0408(14) 0.0414(14) 0.0023(12) 0.0135(12) 0.0044(11)
C11 0.0409(15) 0.0402(14) 0.0562(17) 0.0037(12) 0.0056(12) 0.0111(13)
C12 0.0530(16) 0.0404(14) 0.0385(14) -0.0052(12) -0.0046(12) 0.0087(11)
C13 0.0503(15) 0.0315(12) 0.0315(13) -0.0101(11) 0.0018(11) 0.0036(10)
C14 0.072(2) 0.0453(15) 0.0252(13) -0.0095(14) 0.0020(12) 0.0010(11)
C15 0.0690(19) 0.0431(14) 0.0318(13) -0.0115(14) 0.0154(13) -0.0085(11)
C16 0.0475(15) 0.0343(13) 0.0337(13) -0.0142(11) 0.0108(11) -0.0083(10)
C17 0.0453(15) 0.0447(15) 0.0499(16) -0.0100(12) 0.0168(13) -0.0185(12)
C18 0.0354(14) 0.0424(15) 0.0586(17) -0.0022(12) 0.0076(12) -0.0163(13)
C19 0.0333(13) 0.0414(14) 0.0432(14) -0.0018(11) -0.0007(11) -0.0028(11)
C20 0.0365(13) 0.0283(11) 0.0313(12) -0.0105(10) 0.0060(10) -0.0022(9)
C21 0.0391(13) 0.0278(11) 0.0292(12) -0.0102(10) 0.0052(10) 0.0000(9)

loop_
_atom_type_symbol
_atom_type_description
_atom_type_scat_dispersion_real
_atom_type_scat_dispersion_imag
_atom_type_scat_source
C C 0.0033 0.0016 'International Tables Vol C Tables 4.2.6.8 and 6.1.1.4'
H H 0.0000 0.0000 'International Tables Vol C Tables 4.2.6.8 and 6.1.1.4'
N N 0.0061 0.0033 'International Tables Vol C Tables 4.2.6.8 and 6.1.1.4'
O O 0.0106 0.0060 'International Tables Vol C Tables 4.2.6.8 and 6.1.1.4'
Mn Mn 0.3368 0.7283 'International Tables Vol C Tables 4.2.6.8 and 6.1.1.4'

loop_
_geom_angle_atom_site_label_1
_geom_angle_atom_site_label_2
_geom_angle_atom_site_label_3
_geom_angle_site_symmetry_1
_geom_angle_site_symmetry_3
_geom_angle
_geom_angle_publ_flag
O1 Mn1 O5 . . 86.91(7) yes
O1 Mn1 O3 . 2_645 98.63(6) yes
O5 Mn1 O3 . 2_645 108.27(7) yes
O1 Mn1 N2 . . 104.11(7) yes
O5 Mn1 N2 . . 88.88(8) yes
O3 Mn1 N2 2_645 . 152.23(7) yes
O1 Mn1 O4 . 2_645 153.64(6) yes
O5 Mn1 O4 . 2_645 89.91(7) yes
O3 Mn1 O4 2_645 2_645 57.73(6) yes
N2 Mn1 O4 . 2_645 101.98(6) yes
O1 Mn1 N1 . . 103.44(6) yes
O5 Mn1 N1 . . 160.44(7) yes
O3 Mn1 N1 2_645 . 86.83(7) yes
N2 Mn1 N1 . . 72.62(7) yes
O4 Mn1 N1 2_645 . 87.83(6) yes
C10 N1 C21 . . 117.5(2) ?
C10 N1 Mn1 . . 127.39(16) ?
C21 N1 Mn1 . . 115.10(15) ?
C19 N2 C20 . . 117.7(2) ?
C19 N2 Mn1 . . 125.63(16) ?
C20 N2 Mn1 . . 116.63(15) ?
C2 C1 C7 . . 100.5(2) ?
C2 C1 C6 . . 107.1(2) ?
C7 C1 C6 . . 100.4(2) ?
C2 C1 H1 . . 115.6 ?
C7 C1 H1 . . 115.6 ?
C6 C1 H1 . . 115.6 ?
C3 C2 C1 . . 107.4(3) ?
C3 C2 H2 . . 126.3 ?
C1 C2 H2 . . 126.3 ?
C2 C3 C4 . . 108.3(3) ?
C2 C3 H3 . . 125.9 ?
C4 C3 H3 . . 125.9 ?
C3 C4 C7 . . 100.0(2) ?
C3 C4 C5 . . 108.4(2) ?
C7 C4 C5 . . 99.2(2) ?
C3 C4 H4 . . 115.7 ?
C7 C4 H4 . . 115.7 ?
C5 C4 H4 . . 115.7 ?
C8 C5 C4 . . 117.55(19) ?
C8 C5 C6 . . 118.22(18) ?
C4 C5 C6 . . 102.72(18) ?
C8 C5 H5 . . 105.7 ?
C4 C5 H5 . . 105.7 ?
C6 C5 H5 . . 105.7 ?
C9 C6 C5 . . 117.98(18) ?
C9 C6 C1 . . 110.9(2) ?
C5 C6 C1 . . 101.96(19) ?
C9 C6 H6 . . 108.5 ?
C5 C6 H6 . . 108.5 ?
C1 C6 H6 . . 108.5 ?
C1 C7 C4 . . 92.9(2) ?
C1 C7 H7A . . 113.1 ?
C4 C7 H7A . . 113.1 ?
C1 C7 H7B . . 113.1 ?
C4 C7 H7B . . 113.1 ?
H7A C7 H7B . . 110.5 ?
O2 C8 O1 . . 124.8(2) ?
O2 C8 C5 . . 120.2(2) ?
O1 C8 C5 . . 114.80(19) ?
O4 C9 O3 . . 120.5(2) ?
O4 C9 C6 . . 122.1(2) ?
O3 C9 C6 . . 117.35(19) ?
N1 C10 C11 . . 123.7(2) ?
N1 C10 H10 . . 118.2 ?
C11 C10 H10 . . 118.2 ?
C12 C11 C10 . . 119.1(3) ?
C12 C11 H11 . . 120.5 ?
C10 C11 H11 . . 120.5 ?
C11 C12 C13 . . 119.5(2) ?
C11 C12 H12 . . 120.2 ?
C13 C12 H12 . . 120.2 ?
C12 C13 C21 . . 117.4(2) ?
C12 C13 C14 . . 123.4(2) ?
C21 C13 C14 . . 119.2(2) ?
C15 C14 C13 . . 121.4(2) ?
C15 C14 H14 . . 119.3 ?
C13 C14 H14 . . 119.3 ?
C14 C15 C16 . . 120.8(2) ?
C14 C15 H15 . . 119.6 ?
C16 C15 H15 . . 119.6 ?
C17 C16 C20 . . 117.6(2) ?
C17 C16 C15 . . 122.8(2) ?
C20 C16 C15 . . 119.6(2) ?
C18 C17 C16 . . 119.3(2) ?
C18 C17 H17 . . 120.3 ?
C16 C17 H17 . . 120.3 ?
C17 C18 C19 . . 119.1(2) ?
C17 C18 H18 . . 120.5 ?
C19 C18 H18 . . 120.5 ?
N2 C19 C18 . . 123.5(2) ?
N2 C19 H19 . . 118.2 ?
C18 C19 H19 . . 118.2 ?
N2 C20 C16 . . 122.7(2) ?
N2 C20 C21 . . 117.8(2) ?
C16 C20 C21 . . 119.5(2) ?
N1 C21 C13 . . 122.8(2) ?
N1 C21 C20 . . 117.8(2) ?
C13 C21 C20 . . 119.3(2) ?

loop_
_geom_bond_atom_site_label_1
_geom_bond_atom_site_label_2
_geom_bond_site_symmetry_2
_geom_bond_distance
_geom_bond_publ_flag
Mn1 O1 . 2.0992(16) yes
Mn1 O5 . 2.1384(18) yes
Mn1 O3 2_645 2.2165(17) yes
Mn1 N2 . 2.2633(19) yes
Mn1 O4 2_645 2.3015(16) yes
Mn1 N1 . 2.3045(19) yes
Mn1 Mn1 2_645 5.6983(10) yes
O1 C8 . 1.270(3) ?
O2 C8 . 1.243(3) ?
O3 C9 . 1.274(3) ?
O3 Mn1 2_655 2.2165(17) ?
O4 C9 . 1.240(3) ?
O4 Mn1 2_655 2.3015(16) ?
O5 H5A . 0.8200 ?
O5 H5B . 0.8200 ?
O6 H6A . 0.8200 ?
O6 H6B . 0.8200 ?
N1 C10 . 1.323(3) ?
N1 C21 . 1.356(3) ?
N2 C19 . 1.322(3) ?
N2 C20 . 1.354(3) ?
C1 C2 . 1.499(4) ?
C1 C7 . 1.538(4) ?
C1 C6 . 1.571(3) ?
C1 H1 . 0.9800 ?
C2 C3 . 1.312(4) ?
C2 H2 . 0.9300 ?
C3 C4 . 1.505(4) ?
C3 H3 . 0.9300 ?
C4 C7 . 1.542(4) ?
C4 C5 . 1.556(3) ?
C4 H4 . 0.9800 ?
C5 C8 . 1.522(3) ?
C5 C6 . 1.563(3) ?
C5 H5 . 0.9800 ?
C6 C9 . 1.513(3) ?
C6 H6 . 0.9800 ?
C7 H7A . 0.9700 ?
C7 H7B . 0.9700 ?
C10 C11 . 1.391(3) ?
C10 H10 . 0.9300 ?
C11 C12 . 1.361(4) ?
C11 H11 . 0.9300 ?
C12 C13 . 1.403(4) ?
C12 H12 . 0.9300 ?
C13 C21 . 1.404(3) ?
C13 C14 . 1.434(4) ?
C14 C15 . 1.343(4) ?
C14 H14 . 0.9300 ?
C15 C16 . 1.428(4) ?
C15 H15 . 0.9300 ?
C16 C17 . 1.403(4) ?
C16 C20 . 1.406(3) ?
C17 C18 . 1.363(4) ?
C17 H17 . 0.9300 ?
C18 C19 . 1.394(4) ?
C18 H18 . 0.9300 ?
C19 H19 . 0.9300 ?
C20 C21 . 1.441(3) ?

loop_
_geom_hbond_atom_site_label_D
_geom_hbond_atom_site_label_H
_geom_hbond_atom_site_label_A
_geom_hbond_site_symmetry_A
_geom_hbond_distance_DH
_geom_hbond_distance_HA
_geom_hbond_distance_DA
_geom_hbond_angle_DHA
_geom_hbond_publ_flag
O5 H5A O2 . 0.82 1.91 2.666(2) 152 yes
O5 H5B O3 1_545 0.82 1.87 2.677(2) 169 yes
O6 H6A O2 . 0.82 2.06 2.773(4) 145 yes
